data_7158588
loop_
_publ_author_name
'Tian, Heng-Zhi'
'Wu, Sheng-Feng'
'Zhuang, Guo-Wei'
'Lin, Guo-Qiang'
'Sun, Xing-Wen'

_publ_section_title
;
 Base-controlled dearomative [3+2] cycloadditions between 3-nitro-indoles
 and fumaric acid amide esters
;
_journal_name_full 'Organic &amp; Biomolecular Chemistry'
_journal_paper_doi 10.1039/D2OB00296E
_journal_year 2022
_chemical_formula_sum 'C28 H26 N2 O6 S'
_chemical_formula_weight 518.57
_space_group_crystal_system triclinic
_space_group_IT_number 2
_space_group_name_Hall '-P 1'
_space_group_name_H-M_alt 'P -1'
_atom_sites_solution_hydrogens geom
_audit_creation_method SHELXL-2016/6
_audit_update_record
;
2021-06-07 deposited with the CCDC.	2022-03-21 downloaded from the CCDC.
;
_cell_angle_alpha 107.241(2)
_cell_angle_beta 105.874(2)
_cell_angle_gamma 99.055(2)
_cell_formula_units_Z 2
_cell_length_a 10.2364(5)
_cell_length_b 11.9238(6)
_cell_length_c 11.9612(6)
_cell_measurement_reflns_used 9991
_cell_measurement_temperature 173(2)
_cell_measurement_theta_max 66.64
_cell_measurement_theta_min 4.61
_cell_volume 1295.20(12)
_computing_cell_refinement 'Bruker SMART'
_computing_data_collection 'Bruker SMART'
_computing_data_reduction 'Bruker SAINT'
_computing_molecular_graphics 'Bruker SHELXTL'
_computing_publication_material 'Bruker SHELXTL'
_computing_structure_refinement 'SHELXL-2016/6 (Sheldrick, 2016)'
_computing_structure_solution 'Bruker SHELXTL'
_diffrn_ambient_temperature 173(2)
_diffrn_measured_fraction_theta_full 0.989
_diffrn_measured_fraction_theta_max 0.989
_diffrn_measurement_device_type 'CCD area detector'
_diffrn_measurement_method 'phi and omega scans'
_diffrn_radiation_type CuK\a
_diffrn_radiation_wavelength 1.54178
_diffrn_reflns_av_R_equivalents 0.0233
_diffrn_reflns_av_unetI/netI 0.0207
_diffrn_reflns_Laue_measured_fraction_full 0.989
_diffrn_reflns_Laue_measured_fraction_max 0.989
_diffrn_reflns_limit_h_max 12
_diffrn_reflns_limit_h_min -12
_diffrn_reflns_limit_k_max 14
_diffrn_reflns_limit_k_min -14
_diffrn_reflns_limit_l_max 14
_diffrn_reflns_limit_l_min -14
_diffrn_reflns_number 16994
_diffrn_reflns_point_group_measured_fraction_full 0.989
_diffrn_reflns_point_group_measured_fraction_max 0.989
_diffrn_reflns_theta_full 66.639
_diffrn_reflns_theta_max 66.639
_diffrn_reflns_theta_min 4.612
_exptl_absorpt_coefficient_mu 1.494
_exptl_absorpt_correction_T_max 0.728
_exptl_absorpt_correction_T_min 0.656
_exptl_absorpt_correction_type multi-scan
_exptl_absorpt_process_details sadabs
_exptl_crystal_colour colorless
_exptl_crystal_density_diffrn 1.330
_exptl_crystal_description block
_exptl_crystal_F_000 544
_exptl_crystal_size_max 0.260
_exptl_crystal_size_mid 0.230
_exptl_crystal_size_min 0.200
_refine_diff_density_max 0.574
_refine_diff_density_min -0.294
_refine_diff_density_rms 0.044
_refine_ls_extinction_coef 0.0059(9)
_refine_ls_extinction_expression Fc^*^=kFc[1+0.001xFc^2^\l^3^/sin(2\q)]^-1/4^
_refine_ls_extinction_method 'SHELXL-2016/6 (Sheldrick 2016)'
_refine_ls_goodness_of_fit_ref 1.045
_refine_ls_hydrogen_treatment constr
_refine_ls_matrix_type full
_refine_ls_number_parameters 337
_refine_ls_number_reflns 4526
_refine_ls_number_restraints 0
_refine_ls_restrained_S_all 1.045
_refine_ls_R_factor_all 0.0463
_refine_ls_R_factor_gt 0.0433
_refine_ls_shift/su_max 0.001
_refine_ls_shift/su_mean 0.000
_refine_ls_structure_factor_coef Fsqd
_refine_ls_weighting_details 'w=1/[\s^2^(Fo^2^)+(0.0500P)^2^+0.9095P] where P=(Fo^2^+2Fc^2^)/3'
_refine_ls_weighting_scheme calc
_refine_ls_wR_factor_gt 0.1115
_refine_ls_wR_factor_ref 0.1136
_reflns_Friedel_coverage 0.000
_reflns_number_gt 4194
_reflns_number_total 4526
_reflns_threshold_expression 'I > 2\s(I)'
_cod_data_source_file d2ob00296e2.cif
_cod_data_source_block z
_cod_original_cell_volume 1295.20(11)
_cod_database_code 7158588
_shelx_shelxl_version_number 2016/6
_shelx_space_group_comment
; 
The symmetry employed for this shelxl refinement is uniquely defined 
by the following loop, which should always be used as a source of 
symmetry information in preference to the above space-group names. 
They are only intended as comments. 
;
_shelx_estimated_absorpt_t_min 0.697
_shelx_estimated_absorpt_t_max 0.754

loop_
_space_group_symop_operation_xyz
'x, y, z'
'-x, -y, -z'

loop_
_atom_site_label
_atom_site_type_symbol
_atom_site_fract_x
_atom_site_fract_y
_atom_site_fract_z
_atom_site_U_iso_or_equiv
_atom_site_adp_type
_atom_site_occupancy
_atom_site_site_symmetry_order
_atom_site_calc_flag
_atom_site_refinement_flags_posn
_atom_site_refinement_flags_adp
_atom_site_refinement_flags_occupancy
_atom_site_disorder_assembly
_atom_site_disorder_group
S1 S 0.17938(5) 0.96621(4) 0.82215(4) 0.03100(16) Uani 1 1 d . . . . .
N1 N 0.14957(16) 0.85109(13) 0.87002(14) 0.0307(4) Uani 1 1 d . . . . .
N2 N 0.14603(17) 0.85918(15) 1.07104(14) 0.0368(4) Uani 1 1 d . . . . .
O1 O 0.31865(14) 0.98307(13) 0.81749(13) 0.0398(3) Uani 1 1 d . . . . .
O2 O 0.14415(16) 1.06336(12) 0.90240(13) 0.0410(4) Uani 1 1 d . . . . .
O3 O -0.29256(17) 0.51279(16) 0.83311(15) 0.0575(5) Uani 1 1 d . . . . .
O4 O -0.29462(16) 0.44626(15) 0.99112(14) 0.0522(4) Uani 1 1 d . . . . .
O5 O 0.22336(14) 0.97419(13) 1.15509(13) 0.0419(4) Uani 1 1 d . . . . .
O6 O 0.15340(17) 0.76873(16) 1.21725(13) 0.0536(4) Uani 1 1 d . . . . .
C1 C -0.2326(3) 0.7656(2) 0.2974(2) 0.0637(7) Uani 1 1 d . . . . .
H1A H -0.186583 0.781620 0.239819 0.096 Uiso 1 1 calc R U . . .
H1B H -0.312385 0.802105 0.292239 0.096 Uiso 1 1 calc R U . . .
H1C H -0.266385 0.677564 0.274946 0.096 Uiso 1 1 calc R U . . .
C2 C -0.1288(2) 0.82002(18) 0.4285(2) 0.0422(5) Uani 1 1 d . . . . .
C3 C 0.0140(2) 0.84525(18) 0.44993(19) 0.0391(5) Uani 1 1 d . . . . .
H3 H 0.047075 0.830385 0.381415 0.047 Uiso 1 1 calc R U . . .
C4 C 0.1095(2) 0.89190(17) 0.56985(18) 0.0339(4) Uani 1 1 d . . . . .
H4 H 0.207684 0.907734 0.583814 0.041 Uiso 1 1 calc R U . . .
C5 C 0.06069(19) 0.91528(16) 0.66937(17) 0.0304(4) Uani 1 1 d . . . . .
C6 C -0.0823(2) 0.89183(19) 0.6502(2) 0.0396(5) Uani 1 1 d . . . . .
H6 H -0.115308 0.908279 0.718724 0.047 Uiso 1 1 calc R U . . .
C7 C -0.1756(2) 0.8443(2) 0.5299(2) 0.0460(5) Uani 1 1 d . . . . .
H7 H -0.273784 0.827690 0.515959 0.055 Uiso 1 1 calc R U . . .
C8 C 0.13104(19) 0.72872(16) 0.79164(16) 0.0304(4) Uani 1 1 d . . . . .
C9 C 0.2065(2) 0.68911(18) 0.71434(18) 0.0367(4) Uani 1 1 d . . . . .
H9 H 0.281200 0.743715 0.709441 0.044 Uiso 1 1 calc R U . . .
C10 C 0.1674(3) 0.56529(19) 0.6442(2) 0.0458(5) Uani 1 1 d . . . . .
H10 H 0.216562 0.534365 0.590179 0.055 Uiso 1 1 calc R U . . .
C11 C 0.0583(3) 0.48646(19) 0.6517(2) 0.0486(6) Uani 1 1 d . . . . .
H11 H 0.032955 0.402639 0.601834 0.058 Uiso 1 1 calc R U . . .
C12 C -0.0151(2) 0.52774(18) 0.73101(18) 0.0420(5) Uani 1 1 d . . . . .
H12 H -0.089546 0.473196 0.736250 0.050 Uiso 1 1 calc R U . . .
C13 C 0.0234(2) 0.65028(17) 0.80201(16) 0.0331(4) Uani 1 1 d . . . . .
C14 C -0.0378(2) 0.71892(17) 0.89485(17) 0.0338(4) Uani 1 1 d . . . . .
H14 H -0.137520 0.717748 0.853777 0.041 Uiso 1 1 calc R U . . .
C15 C 0.0610(2) 0.84885(17) 0.94812(17) 0.0329(4) Uani 1 1 d . . . . .
H15 H 0.007572 0.912419 0.951074 0.039 Uiso 1 1 calc R U . . .
C16 C -0.0209(2) 0.68235(19) 1.00810(18) 0.0374(5) Uani 1 1 d . . . . .
C17 C 0.1026(2) 0.7712(2) 1.11389(18) 0.0395(5) Uani 1 1 d . . . . .
C18 C -0.1033(2) 0.5994(2) 1.02870(19) 0.0422(5) Uani 1 1 d . . . . .
H18 H -0.073596 0.593619 1.108857 0.051 Uiso 1 1 calc R U . . .
C19 C -0.2372(2) 0.5150(2) 0.9383(2) 0.0441(5) Uani 1 1 d . . . . .
C20 C -0.4295(2) 0.3603(2) 0.9156(2) 0.0549(6) Uani 1 1 d . . . . .
H20A H -0.420535 0.299249 0.843080 0.066 Uiso 1 1 calc R U . . .
H20B H -0.498781 0.402967 0.884700 0.066 Uiso 1 1 calc R U . . .
C21 C -0.4759(3) 0.2999(2) 0.9962(2) 0.0596(7) Uani 1 1 d . . . . .
H21A H -0.404804 0.260497 1.028487 0.089 Uiso 1 1 calc R U . . .
H21B H -0.565564 0.238659 0.947187 0.089 Uiso 1 1 calc R U . . .
H21C H -0.487711 0.360834 1.065799 0.089 Uiso 1 1 calc R U . . .
C23 C 0.3735(2) 0.9926(2) 1.1781(2) 0.0442(5) Uani 1 1 d . . . . .
H23A H 0.396455 0.999837 1.104936 0.053 Uiso 1 1 calc R U . . .
H23B H 0.405873 0.924197 1.196999 0.053 Uiso 1 1 calc R U . . .
C24 C 0.4404(2) 1.1085(2) 1.2879(2) 0.0416(5) Uani 1 1 d . . . . .
C25 C 0.4224(3) 1.2179(2) 1.2747(3) 0.0574(6) Uani 1 1 d . . . . .
H25 H 0.370515 1.218402 1.195839 0.069 Uiso 1 1 calc R U . . .
C26 C 0.4793(3) 1.3254(3) 1.3755(4) 0.0819(10) Uani 1 1 d . . . . .
H26 H 0.464591 1.399474 1.366654 0.098 Uiso 1 1 calc R U . . .
C27 C 0.5570(3) 1.3249(3) 1.4881(4) 0.0864(12) Uani 1 1 d . . . . .
H27 H 0.597296 1.399523 1.556762 0.104 Uiso 1 1 calc R U . . .
C28 C 0.5782(3) 1.2201(4) 1.5044(3) 0.0761(10) Uani 1 1 d . . . . .
H28 H 0.633120 1.221478 1.583227 0.091 Uiso 1 1 calc R U . . .
C29 C 0.5170(2) 1.1087(3) 1.4019(2) 0.0554(6) Uani 1 1 d . . . . .
H29 H 0.528809 1.034495 1.412114 0.066 Uiso 1 1 calc R U . . .

loop_
_atom_site_aniso_label
_atom_site_aniso_U_11
_atom_site_aniso_U_22
_atom_site_aniso_U_33
_atom_site_aniso_U_23
_atom_site_aniso_U_13
_atom_site_aniso_U_12
S1 0.0310(3) 0.0254(2) 0.0318(3) 0.00548(18) 0.01117(19) 0.00249(17)
N1 0.0359(8) 0.0272(8) 0.0280(8) 0.0061(6) 0.0140(7) 0.0073(6)
N2 0.0361(9) 0.0351(9) 0.0260(8) 0.0002(7) 0.0098(7) -0.0045(7)
O1 0.0295(7) 0.0387(8) 0.0430(8) 0.0095(6) 0.0108(6) -0.0008(6)
O2 0.0504(8) 0.0267(7) 0.0412(8) 0.0040(6) 0.0185(7) 0.0077(6)
O3 0.0495(9) 0.0640(11) 0.0420(9) 0.0196(8) 0.0016(7) -0.0077(8)
O4 0.0441(9) 0.0508(9) 0.0445(9) 0.0199(7) -0.0002(7) -0.0132(7)
O5 0.0330(7) 0.0386(8) 0.0360(7) -0.0077(6) 0.0143(6) -0.0032(6)
O6 0.0474(9) 0.0698(11) 0.0275(8) 0.0148(7) 0.0035(6) -0.0067(8)
C1 0.0676(17) 0.0571(15) 0.0461(14) 0.0154(12) -0.0046(12) 0.0093(13)
C2 0.0479(12) 0.0322(10) 0.0395(11) 0.0136(9) 0.0045(9) 0.0085(9)
C3 0.0518(12) 0.0333(10) 0.0350(10) 0.0130(8) 0.0175(9) 0.0117(9)
C4 0.0353(10) 0.0310(10) 0.0382(10) 0.0128(8) 0.0164(8) 0.0075(8)
C5 0.0316(9) 0.0258(9) 0.0339(10) 0.0105(8) 0.0122(8) 0.0062(7)
C6 0.0340(10) 0.0455(12) 0.0422(11) 0.0155(9) 0.0176(9) 0.0107(9)
C7 0.0310(10) 0.0508(13) 0.0526(13) 0.0191(11) 0.0090(9) 0.0084(9)
C8 0.0343(10) 0.0272(9) 0.0240(9) 0.0064(7) 0.0045(7) 0.0077(7)
C9 0.0448(11) 0.0353(10) 0.0309(10) 0.0102(8) 0.0135(8) 0.0146(9)
C10 0.0654(15) 0.0381(11) 0.0341(11) 0.0074(9) 0.0186(10) 0.0216(11)
C11 0.0726(16) 0.0284(10) 0.0331(11) 0.0037(8) 0.0091(10) 0.0116(10)
C12 0.0530(13) 0.0318(10) 0.0288(10) 0.0087(8) 0.0030(9) 0.0009(9)
C13 0.0367(10) 0.0318(10) 0.0230(9) 0.0086(7) 0.0023(7) 0.0041(8)
C14 0.0288(9) 0.0364(10) 0.0282(9) 0.0089(8) 0.0050(8) 0.0004(8)
C15 0.0334(10) 0.0326(10) 0.0299(9) 0.0064(8) 0.0134(8) 0.0060(8)
C16 0.0328(10) 0.0429(11) 0.0292(10) 0.0096(8) 0.0075(8) 0.0017(8)
C17 0.0336(10) 0.0484(12) 0.0274(10) 0.0077(9) 0.0091(8) -0.0004(9)
C18 0.0409(11) 0.0437(12) 0.0322(10) 0.0138(9) 0.0045(9) -0.0019(9)
C19 0.0382(11) 0.0444(12) 0.0400(12) 0.0121(9) 0.0086(9) -0.0013(9)
C20 0.0413(12) 0.0505(14) 0.0521(14) 0.0141(11) 0.0024(10) -0.0125(10)
C21 0.0494(14) 0.0529(14) 0.0585(15) 0.0214(12) 0.0039(11) -0.0128(11)
C23 0.0325(10) 0.0441(12) 0.0412(11) -0.0030(9) 0.0142(9) 0.0017(9)
C24 0.0291(10) 0.0429(12) 0.0401(11) -0.0018(9) 0.0161(9) -0.0002(8)
C25 0.0454(13) 0.0473(14) 0.0735(17) 0.0100(12) 0.0259(12) 0.0077(11)
C26 0.0597(18) 0.0440(15) 0.123(3) -0.0022(17) 0.041(2) 0.0049(13)
C27 0.0447(16) 0.074(2) 0.091(2) -0.0293(18) 0.0231(16) -0.0041(15)
C28 0.0365(13) 0.116(3) 0.0474(15) -0.0050(16) 0.0137(11) 0.0086(15)
C29 0.0375(12) 0.0743(17) 0.0426(13) 0.0067(12) 0.0147(10) 0.0089(11)

loop_
_atom_type_symbol
_atom_type_description
_atom_type_scat_dispersion_real
_atom_type_scat_dispersion_imag
_atom_type_scat_source
C C 0.0181 0.0091 'International Tables Vol C Tables 4.2.6.8 and 6.1.1.4'
H H 0.0000 0.0000 'International Tables Vol C Tables 4.2.6.8 and 6.1.1.4'
N N 0.0311 0.0180 'International Tables Vol C Tables 4.2.6.8 and 6.1.1.4'
O O 0.0492 0.0322 'International Tables Vol C Tables 4.2.6.8 and 6.1.1.4'
S S 0.3331 0.5567 'International Tables Vol C Tables 4.2.6.8 and 6.1.1.4'

loop_
_geom_angle_atom_site_label_1
_geom_angle_atom_site_label_2
_geom_angle_atom_site_label_3
_geom_angle
_geom_angle_site_symmetry_1
_geom_angle_site_symmetry_3
_geom_angle_publ_flag
O1 S1 O2 119.30(9) . . ?
O1 S1 N1 107.51(8) . . ?
O2 S1 N1 105.21(8) . . ?
O1 S1 C5 108.27(9) . . ?
O2 S1 C5 110.80(9) . . ?
N1 S1 C5 104.70(8) . . ?
C8 N1 C15 108.30(14) . . ?
C8 N1 S1 121.32(12) . . ?
C15 N1 S1 121.06(12) . . ?
C17 N2 O5 119.58(15) . . ?
C17 N2 C15 116.67(16) . . ?
O5 N2 C15 117.96(16) . . ?
C19 O4 C20 116.92(17) . . ?
N2 O5 C23 112.65(14) . . ?
C2 C1 H1A 109.5 . . ?
C2 C1 H1B 109.5 . . ?
H1A C1 H1B 109.5 . . ?
C2 C1 H1C 109.5 . . ?
H1A C1 H1C 109.5 . . ?
H1B C1 H1C 109.5 . . ?
C3 C2 C7 118.87(19) . . ?
C3 C2 C1 120.6(2) . . ?
C7 C2 C1 120.5(2) . . ?
C2 C3 C4 120.86(19) . . ?
C2 C3 H3 119.6 . . ?
C4 C3 H3 119.6 . . ?
C3 C4 C5 119.30(18) . . ?
C3 C4 H4 120.4 . . ?
C5 C4 H4 120.4 . . ?
C4 C5 C6 120.88(18) . . ?
C4 C5 S1 120.15(15) . . ?
C6 C5 S1 118.85(15) . . ?
C7 C6 C5 118.85(19) . . ?
C7 C6 H6 120.6 . . ?
C5 C6 H6 120.6 . . ?
C6 C7 C2 121.2(2) . . ?
C6 C7 H7 119.4 . . ?
C2 C7 H7 119.4 . . ?
C9 C8 C13 122.62(18) . . ?
C9 C8 N1 126.92(17) . . ?
C13 C8 N1 110.45(16) . . ?
C8 C9 C10 116.7(2) . . ?
C8 C9 H9 121.7 . . ?
C10 C9 H9 121.7 . . ?
C11 C10 C9 121.3(2) . . ?
C11 C10 H10 119.4 . . ?
C9 C10 H10 119.4 . . ?
C10 C11 C12 121.17(19) . . ?
C10 C11 H11 119.4 . . ?
C12 C11 H11 119.4 . . ?
C13 C12 C11 118.2(2) . . ?
C13 C12 H12 120.9 . . ?
C11 C12 H12 120.9 . . ?
C12 C13 C8 119.99(19) . . ?
C12 C13 C14 129.22(18) . . ?
C8 C13 C14 110.78(16) . . ?
C13 C14 C16 114.89(17) . . ?
C13 C14 C15 102.34(15) . . ?
C16 C14 C15 103.66(15) . . ?
C13 C14 H14 111.8 . . ?
C16 C14 H14 111.8 . . ?
C15 C14 H14 111.8 . . ?
N2 C15 N1 109.82(15) . . ?
N2 C15 C14 103.40(15) . . ?
N1 C15 C14 106.89(15) . . ?
N2 C15 H15 112.1 . . ?
N1 C15 H15 112.1 . . ?
C14 C15 H15 112.1 . . ?
C18 C16 C17 119.27(18) . . ?
C18 C16 C14 131.12(18) . . ?
C17 C16 C14 109.02(16) . . ?
O6 C17 N2 126.47(19) . . ?
O6 C17 C16 128.33(19) . . ?
N2 C17 C16 105.19(16) . . ?
C16 C18 C19 125.7(2) . . ?
C16 C18 H18 117.1 . . ?
C19 C18 H18 117.1 . . ?
O3 C19 O4 124.47(19) . . ?
O3 C19 C18 125.6(2) . . ?
O4 C19 C18 109.83(18) . . ?
O4 C20 C21 107.11(19) . . ?
O4 C20 H20A 110.3 . . ?
C21 C20 H20A 110.3 . . ?
O4 C20 H20B 110.3 . . ?
C21 C20 H20B 110.3 . . ?
H20A C20 H20B 108.5 . . ?
C20 C21 H21A 109.5 . . ?
C20 C21 H21B 109.5 . . ?
H21A C21 H21B 109.5 . . ?
C20 C21 H21C 109.5 . . ?
H21A C21 H21C 109.5 . . ?
H21B C21 H21C 109.5 . . ?
O5 C23 C24 104.90(16) . . ?
O5 C23 H23A 110.8 . . ?
C24 C23 H23A 110.8 . . ?
O5 C23 H23B 110.8 . . ?
C24 C23 H23B 110.8 . . ?
H23A C23 H23B 108.8 . . ?
C29 C24 C25 119.5(2) . . ?
C29 C24 C23 121.2(2) . . ?
C25 C24 C23 119.4(2) . . ?
C26 C25 C24 120.4(3) . . ?
C26 C25 H25 119.8 . . ?
C24 C25 H25 119.8 . . ?
C27 C26 C25 119.7(3) . . ?
C27 C26 H26 120.2 . . ?
C25 C26 H26 120.2 . . ?
C28 C27 C26 121.7(3) . . ?
C28 C27 H27 119.2 . . ?
C26 C27 H27 119.2 . . ?
C27 C28 C29 119.0(3) . . ?
C27 C28 H28 120.5 . . ?
C29 C28 H28 120.5 . . ?
C24 C29 C28 119.8(3) . . ?
C24 C29 H29 120.1 . . ?
C28 C29 H29 120.1 . . ?

loop_
_geom_bond_atom_site_label_1
_geom_bond_atom_site_label_2
_geom_bond_distance
_geom_bond_site_symmetry_2
_geom_bond_publ_flag
S1 O1 1.4269(14) . ?
S1 O2 1.4336(14) . ?
S1 N1 1.6538(16) . ?
S1 C5 1.7548(19) . ?
N1 C8 1.431(2) . ?
N1 C15 1.472(2) . ?
N2 C17 1.363(3) . ?
N2 O5 1.387(2) . ?
N2 C15 1.447(2) . ?
O3 C19 1.221(3) . ?
O4 C19 1.333(3) . ?
O4 C20 1.448(3) . ?
O5 C23 1.453(2) . ?
O6 C17 1.214(2) . ?
C1 C2 1.509(3) . ?
C1 H1A 0.9800 . ?
C1 H1B 0.9800 . ?
C1 H1C 0.9800 . ?
C2 C3 1.380(3) . ?
C2 C7 1.393(3) . ?
C3 C4 1.383(3) . ?
C3 H3 0.9500 . ?
C4 C5 1.385(3) . ?
C4 H4 0.9500 . ?
C5 C6 1.386(3) . ?
C6 C7 1.377(3) . ?
C6 H6 0.9500 . ?
C7 H7 0.9500 . ?
C8 C9 1.386(3) . ?
C8 C13 1.387(3) . ?
C9 C10 1.393(3) . ?
C9 H9 0.9500 . ?
C10 C11 1.383(3) . ?
C10 H10 0.9500 . ?
C11 C12 1.391(3) . ?
C11 H11 0.9500 . ?
C12 C13 1.383(3) . ?
C12 H12 0.9500 . ?
C13 C14 1.516(3) . ?
C14 C16 1.517(3) . ?
C14 C15 1.549(3) . ?
C14 H14 1.0000 . ?
C15 H15 1.0000 . ?
C16 C18 1.322(3) . ?
C16 C17 1.494(3) . ?
C18 C19 1.473(3) . ?
C18 H18 0.9500 . ?
C20 C21 1.493(3) . ?
C20 H20A 0.9900 . ?
C20 H20B 0.9900 . ?
C21 H21A 0.9800 . ?
C21 H21B 0.9800 . ?
C21 H21C 0.9800 . ?
C23 C24 1.496(3) . ?
C23 H23A 0.9900 . ?
C23 H23B 0.9900 . ?
C24 C29 1.374(3) . ?
C24 C25 1.393(4) . ?
C25 C26 1.378(4) . ?
C25 H25 0.9500 . ?
C26 C27 1.367(5) . ?
C26 H26 0.9500 . ?
C27 C28 1.361(5) . ?
C27 H27 0.9500 . ?
C28 C29 1.418(4) . ?
C28 H28 0.9500 . ?
C29 H29 0.9500 . ?

loop_
_geom_torsion_atom_site_label_1
_geom_torsion_atom_site_label_2
_geom_torsion_atom_site_label_3
_geom_torsion_atom_site_label_4
_geom_torsion
_geom_torsion_site_symmetry_1
_geom_torsion_site_symmetry_2
_geom_torsion_site_symmetry_3
_geom_torsion_site_symmetry_4
_geom_torsion_publ_flag
O1 S1 N1 C8 -71.21(16) . . . . ?
O2 S1 N1 C8 160.65(14) . . . . ?
C5 S1 N1 C8 43.78(16) . . . . ?
O1 S1 N1 C15 146.08(14) . . . . ?
O2 S1 N1 C15 17.94(16) . . . . ?
C5 S1 N1 C15 -98.93(15) . . . . ?
C17 N2 O5 C23 99.3(2) . . . . ?
C15 N2 O5 C23 -108.4(2) . . . . ?
C7 C2 C3 C4 1.1(3) . . . . ?
C1 C2 C3 C4 -178.1(2) . . . . ?
C2 C3 C4 C5 -1.1(3) . . . . ?
C3 C4 C5 C6 0.4(3) . . . . ?
C3 C4 C5 S1 176.34(14) . . . . ?
O1 S1 C5 C4 3.68(18) . . . . ?
O2 S1 C5 C4 136.27(15) . . . . ?
N1 S1 C5 C4 -110.78(16) . . . . ?
O1 S1 C5 C6 179.69(15) . . . . ?
O2 S1 C5 C6 -47.72(18) . . . . ?
N1 S1 C5 C6 65.23(17) . . . . ?
C4 C5 C6 C7 0.2(3) . . . . ?
S1 C5 C6 C7 -175.76(16) . . . . ?
C5 C6 C7 C2 -0.2(3) . . . . ?
C3 C2 C7 C6 -0.4(3) . . . . ?
C1 C2 C7 C6 178.8(2) . . . . ?
C15 N1 C8 C9 -172.20(18) . . . . ?
S1 N1 C8 C9 40.9(2) . . . . ?
C15 N1 C8 C13 8.0(2) . . . . ?
S1 N1 C8 C13 -138.90(14) . . . . ?
C13 C8 C9 C10 1.2(3) . . . . ?
N1 C8 C9 C10 -178.57(18) . . . . ?
C8 C9 C10 C11 0.1(3) . . . . ?
C9 C10 C11 C12 -1.0(3) . . . . ?
C10 C11 C12 C13 0.4(3) . . . . ?
C11 C12 C13 C8 1.0(3) . . . . ?
C11 C12 C13 C14 179.99(19) . . . . ?
C9 C8 C13 C12 -1.8(3) . . . . ?
N1 C8 C13 C12 178.02(17) . . . . ?
C9 C8 C13 C14 178.98(17) . . . . ?
N1 C8 C13 C14 -1.2(2) . . . . ?
C12 C13 C14 C16 63.7(3) . . . . ?
C8 C13 C14 C16 -117.17(18) . . . . ?
C12 C13 C14 C15 175.32(19) . . . . ?
C8 C13 C14 C15 -5.6(2) . . . . ?
C17 N2 C15 N1 -125.88(18) . . . . ?
O5 N2 C15 N1 81.00(19) . . . . ?
C17 N2 C15 C14 -12.1(2) . . . . ?
O5 N2 C15 C14 -165.20(15) . . . . ?
C8 N1 C15 N2 100.26(17) . . . . ?
S1 N1 C15 N2 -112.77(16) . . . . ?
C8 N1 C15 C14 -11.27(19) . . . . ?
S1 N1 C15 C14 135.70(14) . . . . ?
C13 C14 C15 N2 -105.87(16) . . . . ?
C16 C14 C15 N2 13.91(19) . . . . ?
C13 C14 C15 N1 10.03(19) . . . . ?
C16 C14 C15 N1 129.80(16) . . . . ?
C13 C14 C16 C18 -90.5(3) . . . . ?
C15 C14 C16 C18 158.7(2) . . . . ?
C13 C14 C16 C17 98.5(2) . . . . ?
C15 C14 C16 C17 -12.3(2) . . . . ?
O5 N2 C17 O6 -21.6(3) . . . . ?
C15 N2 C17 O6 -174.3(2) . . . . ?
O5 N2 C17 C16 157.09(17) . . . . ?
C15 N2 C17 C16 4.4(2) . . . . ?
C18 C16 C17 O6 12.0(4) . . . . ?
C14 C16 C17 O6 -175.8(2) . . . . ?
C18 C16 C17 N2 -166.6(2) . . . . ?
C14 C16 C17 N2 5.5(2) . . . . ?
C17 C16 C18 C19 172.6(2) . . . . ?
C14 C16 C18 C19 2.4(4) . . . . ?
C20 O4 C19 O3 2.4(4) . . . . ?
C20 O4 C19 C18 178.3(2) . . . . ?
C16 C18 C19 O3 -2.4(4) . . . . ?
C16 C18 C19 O4 -178.2(2) . . . . ?
C19 O4 C20 C21 -176.7(2) . . . . ?
N2 O5 C23 C24 -168.65(17) . . . . ?
O5 C23 C24 C29 110.0(2) . . . . ?
O5 C23 C24 C25 -68.6(2) . . . . ?
C29 C24 C25 C26 -0.8(3) . . . . ?
C23 C24 C25 C26 177.9(2) . . . . ?
C24 C25 C26 C27 1.7(4) . . . . ?
C25 C26 C27 C28 -1.1(5) . . . . ?
C26 C27 C28 C29 -0.5(4) . . . . ?
C25 C24 C29 C28 -0.8(3) . . . . ?
C23 C24 C29 C28 -179.5(2) . . . . ?
C27 C28 C29 C24 1.5(4) . . . . ?
